data_4327438
loop_
_publ_author_name
'Tarlok S. Lobana'
'Parminderjit Kaur'
'Takanori Nishioka'

_publ_section_title
;
 Synthesis of an Unprecedented Bicapped Adamantoid
 [Cu6(\m2-I)(\m3-I)4(\m4-I)(m-tolyl3P)4(CH3CN)2] Cluster
;
_journal_name_full 'Inorganic Chemistry'
_journal_page_first 3766
_journal_page_last 3767
_journal_paper_doi 10.1021/ic049903+
_journal_volume 43
_journal_year 2004
_chemical_formula_moiety 'C88 H90 Cu6 I6 N2 P4 '
_chemical_formula_sum 'C88 H90 Cu6 I6 N2 P4'
_chemical_formula_weight 2442.29
_space_group_IT_number 203
_symmetry_cell_setting cubic
_symmetry_Int_Tables_number 203
_symmetry_space_group_name_Hall '-F 2uv 2vw 3'
_symmetry_space_group_name_H-M 'F d -3 :2'
_cell_angle_alpha 90
_cell_angle_beta 90
_cell_angle_gamma 90
_cell_formula_units_Z 8
_cell_length_a 26.3990(7)
_cell_length_b 26.3990(7)
_cell_length_c 26.3990(7)
_cell_measurement_reflns_used 13831
_cell_measurement_temperature 193.2
_cell_measurement_theta_max 27.5
_cell_measurement_theta_min 4.0
_cell_volume 18397.7(8)
_computing_cell_refinement CRYSTALCLEAR
_computing_data_collection CRYSTALCLEAR
_computing_data_reduction 'teXsan Ver. 1.11'
_computing_publication_material 'teXsan Ver. 1.11'
_computing_structure_refinement SHELXL97
_computing_structure_solution 'DIRDIF94 (PATTY)'
_diffrn_detector_area_resol_mean 14.62
_diffrn_measurement_device_type 'Rigaku/MSC Mercury CCD'
_diffrn_measurement_method \w
_diffrn_radiation_type 'Mo K\a'
_diffrn_radiation_wavelength 0.7107
_diffrn_reflns_av_R_equivalents 0.049
_diffrn_reflns_limit_h_max 29
_diffrn_reflns_limit_h_min -34
_diffrn_reflns_limit_k_max 34
_diffrn_reflns_limit_k_min -33
_diffrn_reflns_limit_l_max 33
_diffrn_reflns_limit_l_min -34
_diffrn_reflns_number 44553
_diffrn_reflns_theta_max 27.44
_exptl_absorpt_coefficient_mu 3.488
_exptl_absorpt_correction_T_max 0.593
_exptl_absorpt_correction_T_min 0.488
_exptl_absorpt_correction_type multi-scan
_exptl_absorpt_process_details '(Jacobson, 1998)'
_exptl_crystal_colour Colorless
_exptl_crystal_density_diffrn 1.759
_exptl_crystal_description Prism
_exptl_crystal_size_max 0.300
_exptl_crystal_size_mid 0.200
_exptl_crystal_size_min 0.150
_refine_diff_density_max 1.67
_refine_diff_density_min -0.41
_refine_ls_extinction_coef 0.0000
_refine_ls_extinction_expression Fc^*^=kFc[1+0.001xFc^2^\l^3^/sin(2\q)]^-1/4^
_refine_ls_extinction_method SHELXL
_refine_ls_goodness_of_fit_ref 1.005
_refine_ls_hydrogen_treatment noref
_refine_ls_number_parameters 86
_refine_ls_number_reflns 1762
_refine_ls_R_factor_gt 0.0233
_refine_ls_shift/su_max 0.0010
_refine_ls_structure_factor_coef Fsqd
_refine_ls_weighting_details 'w = 1/[\s^2^(Fo^2^) + (0.0200P)^2^+0.0000P] where P=(Fo^2^+2Fc^2^)/3'
_refine_ls_weighting_scheme calc
_refine_ls_wR_factor_ref 0.0672
_reflns_number_gt 1185
_reflns_number_total 1762
_reflns_threshold_expression >2.0sigma(I)
_cod_data_source_file ic0499032Bsi20040521_113339.cif
_cod_data_source_block '_cu2i2tp3'
_cod_original_sg_symbol_H-M 'F d -3'
_cod_original_formula_sum 'C88 H90 Cu6 I6 N2 P4 '
_cod_database_code 4327438

loop_
_symmetry_equiv_pos_as_xyz
x,y,z
x,1/4-y,1/4-z
1/4-x,y,1/4-z
1/4-x,1/4-y,z
z,x,y
z,1/4-x,1/4-y
1/4-z,x,1/4-y
1/4-z,1/4-x,y
y,z,x
y,1/4-z,1/4-x
1/4-y,z,1/4-x
1/4-y,1/4-z,x
-x,-y,-z
-x,1/4+y,1/4+z
1/4+x,-y,1/4+z
1/4+x,1/4+y,-z
-z,-x,-y
-z,1/4+x,1/4+y
1/4+z,-x,1/4+y
1/4+z,1/4+x,-y
-y,-z,-x
-y,1/4+z,1/4+x
1/4+y,-z,1/4+x
1/4+y,1/4+z,-x
x,1/2+y,1/2+z
x,3/4-y,3/4-z
1/4-x,1/2+y,3/4-z
1/4-x,3/4-y,1/2+z
z,1/2+x,1/2+y
z,3/4-x,3/4-y
1/4-z,1/2+x,3/4-y
1/4-z,3/4-x,1/2+y
y,1/2+z,1/2+x
y,3/4-z,3/4-x
1/4-y,1/2+z,3/4-x
1/4-y,3/4-z,1/2+x
-x,1/2-y,1/2-z
-x,3/4+y,3/4+z
1/4+x,1/2-y,3/4+z
1/4+x,3/4+y,1/2-z
-z,1/2-x,1/2-y
-z,3/4+x,3/4+y
1/4+z,1/2-x,3/4+y
1/4+z,3/4+x,1/2-y
-y,1/2-z,1/2-x
-y,3/4+z,3/4+x
1/4+y,1/2-z,3/4+x
1/4+y,3/4+z,1/2-x
1/2+x,y,1/2+z
1/2+x,1/4-y,3/4-z
3/4-x,y,3/4-z
3/4-x,1/4-y,1/2+z
1/2+z,x,1/2+y
1/2+z,1/4-x,3/4-y
3/4-z,x,3/4-y
3/4-z,1/4-x,1/2+y
1/2+y,z,1/2+x
1/2+y,1/4-z,3/4-x
3/4-y,z,3/4-x
3/4-y,1/4-z,1/2+x
1/2-x,-y,1/2-z
1/2-x,1/4+y,3/4+z
3/4+x,-y,3/4+z
3/4+x,1/4+y,1/2-z
1/2-z,-x,1/2-y
1/2-z,1/4+x,3/4+y
3/4+z,-x,3/4+y
3/4+z,1/4+x,1/2-y
1/2-y,-z,1/2-x
1/2-y,1/4+z,3/4+x
3/4+y,-z,3/4+x
3/4+y,1/4+z,1/2-x
1/2+x,1/2+y,z
1/2+x,3/4-y,1/4-z
3/4-x,1/2+y,1/4-z
3/4-x,3/4-y,z
1/2+z,1/2+x,y
1/2+z,3/4-x,1/4-y
3/4-z,1/2+x,1/4-y
3/4-z,3/4-x,y
1/2+y,1/2+z,x
1/2+y,3/4-z,1/4-x
3/4-y,1/2+z,1/4-x
3/4-y,3/4-z,x
1/2-x,1/2-y,-z
1/2-x,3/4+y,1/4+z
3/4+x,1/2-y,1/4+z
3/4+x,3/4+y,-z
1/2-z,1/2-x,-y
1/2-z,3/4+x,1/4+y
3/4+z,1/2-x,1/4+y
3/4+z,3/4+x,-y
1/2-y,1/2-z,-x
1/2-y,3/4+z,1/4+x
3/4+y,1/2-z,1/4+x
3/4+y,3/4+z,-x

loop_
_atom_site_label
_atom_site_type_symbol
_atom_site_fract_x
_atom_site_fract_y
_atom_site_fract_z
_atom_site_U_iso_or_equiv
_atom_site_adp_type
_atom_site_occupancy
_atom_site_calc_flag
_atom_site_refinement_flags
I(1) I 0.1250 0.00777(2) 0.1250 0.0273(1) Uani 1.00 d S
Cu(1) Cu 0.18423(2) 0.06577(2) 0.06577(2) 0.0283(2) Uani 1.00 d SP
Cu(2) Cu 0.07406(4) 0.07406(4) 0.07406(4) 0.0417(6) Uani 0.50 d SP
P(1) P 0.23359(4) 0.01641(4) 0.01641(4) 0.0219(4) Uani 1.00 d SP
N(1) N 0.0286(2) 0.0286(2) 0.0286(2) 0.053(3) Uani 0.50 d SP
C(1) C 0.2846(2) 0.0500(2) -0.0154(2) 0.026(1) Uani 1.00 d .
C(2) C 0.3322(2) 0.0299(2) -0.0239(2) 0.038(1) Uani 1.00 d .
C(3) C 0.3702(2) 0.0589(2) -0.0480(2) 0.045(1) Uani 1.00 d .
C(4) C 0.3600(2) 0.1084(2) -0.0622(2) 0.049(1) Uani 1.00 d .
C(5) C 0.3120(2) 0.1285(2) -0.0543(2) 0.062(2) Uani 1.00 d .
C(6) C 0.2744(2) 0.0992(2) -0.0307(2) 0.049(2) Uani 1.00 d .
C(7) C 0.4220(2) 0.0375(3) -0.0594(3) 0.091(3) Uani 1.00 d .
C(8) C 0.0057(8) 0.0057(8) 0.0057(8) 0.03(1) Uani 0.50 d SP
C(9) C 0.0286(2) 0.0286(2) 0.0286(2) 0.053(3) Uani 0.50 d SP
H(1) H 0.3401 -0.0067 -0.0153 0.0375 Uiso 1.00 calc .
H(2) H 0.3897 0.1308 -0.0722 0.0492 Uiso 1.00 calc .
H(3) H 0.3069 0.1622 -0.0686 0.0616 Uiso 1.00 calc .
H(4) H 0.2420 0.1188 -0.0201 0.0491 Uiso 1.00 calc .
H(5) H 0.4448 0.0525 -0.0360 0.1334 Uiso 1.00 calc .
H(6) H 0.4209 0.0023 -0.0548 0.1334 Uiso 1.00 calc .
H(7) H 0.4302 0.0463 -0.0926 0.1334 Uiso 1.00 calc .

loop_
_atom_site_aniso_label
_atom_site_aniso_U_11
_atom_site_aniso_U_22
_atom_site_aniso_U_33
_atom_site_aniso_U_12
_atom_site_aniso_U_13
_atom_site_aniso_U_23
I(1) 0.0311(3) 0.0242(2) 0.0266(2) 0.0000 0.0068(2) 0.0000
Cu(1) 0.0283(2) 0.0283(2) 0.0283(2) 0.0045(2) 0.0045(2) -0.0045(2)
Cu(2) 0.0417(6) 0.0417(6) 0.0417(6) -0.0056(6) -0.0056(6) -0.0056(6)
P(1) 0.0219(4) 0.0219(4) 0.0219(4) 0.0026(5) 0.0026(5) -0.0026(5)
N(1) 0.053(3) 0.053(3) 0.053(3) -0.007(3) -0.007(3) -0.007(3)
C(1) 0.027(2) 0.029(3) 0.022(2) -0.002(2) 0.005(2) -0.002(2)
C(2) 0.031(3) 0.045(3) 0.037(3) 0.010(2) 0.008(2) 0.011(2)
C(3) 0.028(3) 0.067(4) 0.039(3) 0.006(3) 0.006(2) 0.011(3)
C(4) 0.043(3) 0.058(4) 0.047(3) -0.016(3) 0.015(3) -0.007(3)
C(5) 0.072(4) 0.032(3) 0.081(4) 0.002(3) 0.043(4) 0.012(3)
C(6) 0.044(3) 0.035(3) 0.068(4) 0.006(2) 0.030(3) 0.005(3)
C(7) 0.037(4) 0.124(7) 0.113(6) 0.023(4) 0.027(4) 0.070(5)
C(8) 0.03(1) 0.03(1) 0.03(1) 0.00(1) 0.00(1) 0.00(1)
C(9) 0.053(3) 0.053(3) 0.053(3) -0.007(3) -0.007(3) -0.007(3)

loop_
_atom_type_symbol
_atom_type_description
_atom_type_scat_dispersion_real
_atom_type_scat_dispersion_imag
_atom_type_scat_source
C C 0.003 0.002
;International Tables for Crystallography
(1992, Vol. C, Tables 4.2.6.8 and 6.1.1.4)
;
H H 0.000 0.000
;International Tables for Crystallography
(1992, Vol. C, Table 6.1.1.4)
;
P P 0.102 0.094
;International Tables for Crystallography
(1992, Vol. C, Tables 4.2.6.8 and 6.1.1.4)
;
Cu Cu 0.320 1.265
;International Tables for Crystallography
(1992, Vol. C, Tables 4.2.6.8 and 6.1.1.4)
;
I I -0.474 1.812
;International Tables for Crystallography
(1992, Vol. C, Tables 4.2.6.8 and 6.1.1.4)
;
N N 0.006 0.003
;International Tables for Crystallography
(1992, Vol. C, Tables 4.2.6.8 and 6.1.1.4)
;

loop_
_geom_angle_atom_site_label_1
_geom_angle_atom_site_label_2
_geom_angle_atom_site_label_3
_geom_angle
_geom_angle_site_symmetry_1
_geom_angle_site_symmetry_3
_geom_angle_publ_flag
Cu(1) I(1) Cu(1) 110.60(3) . 3_555 yes
Cu(1) I(1) Cu(2) 67.33(3) . . yes
Cu(1) I(1) Cu(2) 67.33(3) . 3_555 yes
Cu(1) I(1) Cu(2) 67.33(3) 3_555 . yes
Cu(1) I(1) Cu(2) 67.33(3) 3_555 3_555 yes
Cu(2) I(1) Cu(2) 94.76(5) . 3_555 yes
I(1) Cu(1) I(1) 108.90(2) . 5_555 yes
I(1) Cu(1) I(1) 108.90(2) . 11_555 yes
I(1) Cu(1) P(1) 110.04(3) . . yes
I(1) Cu(1) I(1) 108.90(2) 5_555 11_555 yes
I(1) Cu(1) P(1) 110.04(3) 5_555 . yes
I(1) Cu(1) P(1) 110.04(3) 11_555 . yes
I(1) Cu(2) I(1) 115.72(4) . 5_555 yes
I(1) Cu(2) I(1) 115.72(4) . 9_555 yes
I(1) Cu(2) N(1) 102.1(2) . . yes
I(1) Cu(2) I(1) 115.72(4) 5_555 9_555 yes
I(1) Cu(2) N(1) 102.1(2) 5_555 . yes
I(1) Cu(2) N(1) 102.1(2) 9_555 . yes
Cu(1) P(1) C(1) 114.4(1) . . yes
Cu(1) P(1) C(1) 114.4(1) . 8_555 yes
Cu(1) P(1) C(1) 114.4(1) . 11_555 yes
C(1) P(1) C(1) 104.1(2) . 8_555 yes
C(1) P(1) C(1) 104.1(2) . 11_555 yes
C(1) P(1) C(1) 104.1(2) 8_555 11_555 yes
Cu(2) N(1) C(8) 180(1) . . yes
Cu(2) N(1) C(8) 180(1) . 13_555 yes
C(8) N(1) C(8) 0(2) . 13_555 yes
P(1) C(1) C(2) 124.1(3) . . yes
P(1) C(1) C(6) 116.5(3) . . yes
C(2) C(1) C(6) 119.3(4) . . yes
C(1) C(2) C(3) 120.8(4) . . yes
C(2) C(3) C(4) 119.6(5) . . yes
C(2) C(3) C(7) 122.1(5) . . yes
C(4) C(3) C(7) 118.3(5) . . yes
C(3) C(4) C(5) 119.8(5) . . yes
C(4) C(5) C(6) 120.1(5) . . yes
C(1) C(6) C(5) 120.4(5) . . yes
N(1) C(8) N(1) 180(2) . 13_555 yes
N(1) C(8) C(8) 180(8) . 13_555 yes
N(1) C(8) C(8) 0(5) 13_555 13_555 yes
Cu(2) C(9) C(8) 180(1) . . yes
Cu(2) C(9) C(8) 180(1) . 13_555 yes
C(8) C(9) C(8) 0(2) . 13_555 yes

loop_
_geom_bond_atom_site_label_1
_geom_bond_atom_site_label_2
_geom_bond_distance
_geom_bond_site_symmetry_2
_geom_bond_publ_flag
I(1) Cu(1) 2.6896(6) . yes
I(1) Cu(1) 2.6896(6) 3_555 yes
I(1) Cu(2) 2.584(1) . yes
I(1) Cu(2) 2.584(1) 3_555 yes
Cu(1) P(1) 2.257(1) . yes
Cu(2) N(1) 2.077(5) . yes
P(1) C(1) 1.819(4) . yes
P(1) C(1) 1.819(4) 8_555 yes
P(1) C(1) 1.819(4) 11_555 yes
N(1) C(8) 1.05(2) . yes
N(1) C(8) 1.57(2) 13_555 yes
C(1) C(2) 1.381(6) . yes
C(1) C(6) 1.386(7) . yes
C(2) C(3) 1.414(7) . yes
C(3) C(4) 1.385(8) . yes
C(3) C(7) 1.508(8) . yes
C(4) C(5) 1.391(8) . yes
C(5) C(6) 1.405(8) . yes
C(8) C(8) 0.52(4) 13_555 yes

loop_
_geom_contact_atom_site_label_1
_geom_contact_atom_site_label_2
_geom_contact_distance
_geom_contact_site_symmetry_2
I(1) Cu(1) 2.6896(6) .
I(1) Cu(1) 2.6896(6) 3_555
I(1) Cu(2) 2.584(1) .
I(1) Cu(2) 2.584(1) 3_555
Cu(1) Cu(2) 2.925(1) 4_555
C(4) C(4) 3.41(1) 51_554

loop_
_geom_torsion_atom_site_label_1
_geom_torsion_atom_site_label_2
_geom_torsion_atom_site_label_3
_geom_torsion_atom_site_label_4
_geom_torsion
_geom_torsion_site_symmetry_2
_geom_torsion_site_symmetry_3
_geom_torsion_site_symmetry_4
_geom_torsion_publ_flag
I(1) Cu(1) I(1) Cu(1) 59.31(2) . 5_555 4_555 yes
I(1) Cu(1) I(1) Cu(2) 6.42(3) . 5_555 . yes
I(1) Cu(1) I(1) Cu(2) 112.21(3) . 5_555 4_555 yes
I(1) Cu(1) I(1) Cu(1) -59.31(2) . 11_555 2_555 yes
I(1) Cu(1) I(1) Cu(2) -6.42(3) . 11_555 3_555 yes
I(1) Cu(1) I(1) Cu(2) -112.21(3) . 11_555 4_555 yes
I(1) Cu(1) P(1) C(1) -167.5(2) . . . yes
I(1) Cu(1) P(1) C(1) -47.5(2) . . 8_555 yes
I(1) Cu(1) P(1) C(1) 72.5(2) . . 11_555 yes
I(1) Cu(1) I(1) Cu(1) 59.31(2) 3_555 6_555 2_555 yes
I(1) Cu(1) I(1) Cu(2) 112.21(3) 3_555 6_555 2_555 yes
I(1) Cu(1) I(1) Cu(2) 6.42(3) 3_555 6_555 3_555 yes
I(1) Cu(1) I(1) Cu(1) -59.31(2) 3_555 9_555 4_555 yes
I(1) Cu(1) I(1) Cu(2) -6.42(3) 3_555 9_555 . yes
I(1) Cu(1) I(1) Cu(2) -112.21(3) 3_555 9_555 2_555 yes
I(1) Cu(1) P(1) C(1) -167.5(2) 3_555 3_555 3_555 yes
I(1) Cu(1) P(1) C(1) -47.5(2) 3_555 3_555 6_555 yes
I(1) Cu(1) P(1) C(1) 72.5(2) 3_555 3_555 9_555 yes
I(1) Cu(2) I(1) Cu(1) -7.02(3) . 5_555 . yes
I(1) Cu(2) I(1) Cu(1) -133.02(5) . 5_555 4_555 yes
I(1) Cu(2) I(1) Cu(2) -70.02(4) . 5_555 4_555 yes
I(1) Cu(2) I(1) Cu(1) 7.02(3) . 9_555 3_555 yes
I(1) Cu(2) I(1) Cu(1) 133.02(5) . 9_555 4_555 yes
I(1) Cu(2) I(1) Cu(2) 70.02(4) . 9_555 2_555 yes
I(1) Cu(2) I(1) Cu(1) -133.02(5) 3_555 6_555 2_555 yes
I(1) Cu(2) I(1) Cu(1) -7.02(3) 3_555 6_555 3_555 yes
I(1) Cu(2) I(1) Cu(2) -70.02(4) 3_555 6_555 2_555 yes
I(1) Cu(2) I(1) Cu(1) 7.02(3) 3_555 11_555 . yes
I(1) Cu(2) I(1) Cu(1) 133.02(5) 3_555 11_555 2_555 yes
I(1) Cu(2) I(1) Cu(2) 70.02(4) 3_555 11_555 4_555 yes
I(1) Cu(2) N(1) C(8) 0.0 3_555 3_555 3_555 yes
Cu(1) I(1) Cu(1) I(1) -59.31(2) . 3_555 6_555 yes
Cu(1) I(1) Cu(1) I(1) 59.31(2) . 3_555 9_555 yes
Cu(1) I(1) Cu(1) P(1) 180.0 . 3_555 3_555 yes
Cu(1) I(1) Cu(2) N(1) 117.0(2) . . . yes
Cu(1) I(1) Cu(2) N(1) -117.0(2) . 3_555 3_555 yes
Cu(1) I(1) Cu(1) I(1) 59.31(2) 5_555 4_555 2_555 yes
Cu(1) I(1) Cu(1) I(1) -59.31(2) 5_555 4_555 9_555 yes
Cu(1) I(1) Cu(1) P(1) 180.0 5_555 4_555 4_555 yes
Cu(1) I(1) Cu(2) N(1) -117.0(2) 5_555 . . yes
Cu(1) I(1) Cu(2) N(1) 117.0(2) 5_555 4_555 4_555 yes
Cu(1) I(1) Cu(1) I(1) -59.31(2) 11_555 2_555 2_555 yes
Cu(1) I(1) Cu(1) I(1) 59.31(2) 11_555 2_555 6_555 yes
Cu(1) I(1) Cu(1) P(1) 180.0 11_555 2_555 2_555 yes
Cu(1) I(1) Cu(2) N(1) 117.0(2) 11_555 3_555 3_555 yes
Cu(1) I(1) Cu(2) N(1) -117.0(2) 11_555 4_555 4_555 yes
Cu(1) P(1) C(1) C(2) 143.7(4) . . . yes
Cu(1) P(1) C(1) C(6) -34.6(4) . . . yes
Cu(1) P(1) C(1) C(2) 143.7(4) . 8_555 8_555 yes
Cu(1) P(1) C(1) C(6) -34.6(4) . 8_555 8_555 yes
Cu(1) P(1) C(1) C(2) 143.7(4) . 11_555 11_555 yes
Cu(1) P(1) C(1) C(6) -34.6(4) . 11_555 11_555 yes
Cu(2) I(1) Cu(1) P(1) -127.11(4) . . . yes
Cu(2) I(1) Cu(1) P(1) 127.11(4) . 3_555 3_555 yes
Cu(2) I(1) Cu(2) I(1) 70.02(4) . 3_555 6_555 yes
Cu(2) I(1) Cu(2) I(1) -70.02(4) . 3_555 11_555 yes
Cu(2) I(1) Cu(2) N(1) 180.0 . 3_555 3_555 yes
Cu(2) I(1) Cu(1) P(1) 127.11(4) 5_555 . . yes
Cu(2) I(1) Cu(1) P(1) -127.11(4) 5_555 4_555 4_555 yes
Cu(2) I(1) Cu(2) I(1) -70.02(4) 5_555 4_555 2_555 yes
Cu(2) I(1) Cu(2) I(1) 70.02(4) 5_555 4_555 11_555 yes
Cu(2) I(1) Cu(2) N(1) 180.0 5_555 4_555 4_555 yes
Cu(2) I(1) Cu(1) P(1) -127.11(4) 9_555 3_555 3_555 yes
Cu(2) I(1) Cu(1) P(1) 127.11(4) 9_555 4_555 4_555 yes
Cu(2) I(1) Cu(2) I(1) 70.02(4) 9_555 2_555 2_555 yes
Cu(2) I(1) Cu(2) I(1) -70.02(4) 9_555 2_555 6_555 yes
Cu(2) I(1) Cu(2) N(1) 180.0 9_555 2_555 2_555 yes
P(1) C(1) C(2) C(3) -178.6(4) . . . yes
P(1) C(1) C(6) C(5) 178.3(4) . . . yes
P(1) C(1) C(2) C(3) -178.6(4) 8_555 8_555 8_555 yes
P(1) C(1) C(6) C(5) 178.3(4) 8_555 8_555 8_555 yes
P(1) C(1) C(2) C(3) -178.6(4) 11_555 11_555 11_555 yes
P(1) C(1) C(6) C(5) 178.3(4) 11_555 11_555 11_555 yes
C(1) P(1) C(1) C(2) -90.7(3) . 8_555 8_555 yes
C(1) P(1) C(1) C(6) 91.0(5) . 8_555 8_555 yes
C(1) P(1) C(1) C(2) 18.1(4) . 11_555 11_555 yes
C(1) P(1) C(1) C(6) -160.2(4) . 11_555 11_555 yes
C(1) C(2) C(3) C(4) 1.6(7) . . . yes
C(1) C(2) C(3) C(7) -177.8(5) . . . yes
C(1) C(6) C(5) C(4) -0.7(9) . . . yes
C(2) C(1) C(6) C(5) -0.1(8) . . . yes
C(2) C(3) C(4) C(5) -2.4(8) . . . yes
C(3) C(2) C(1) C(6) -0.3(7) . . . yes
C(3) C(4) C(5) C(6) 2.0(8) . . . yes
C(5) C(4) C(3) C(7) 177.0(5) . . . yes
C(5) C(4) C(3) C(7) 177.0(5) . . . yes
